data_2235074
loop_
_publ_author_name
'Zukerman-Schpector, Julio'
'Wulf, Glaudeston D.'
'Stefani, H\'elio A.'
'Vasconcelos, Stanley N. S.'
'Ng, Seik Weng'
'Tiekink, Edward R. T.'

_publ_section_title
;
 3-Ethenyl-1-(4-methylphenylsulfonyl)-1<i>H</i>-indole
;
_journal_coeditor_code HG5227
_journal_issue 6
_journal_name_full 'Acta Crystallographica Section E'
_journal_page_first o1829
_journal_page_last o1830
_journal_paper_doi 10.1107/S1600536812021526
_journal_volume 68
_journal_year 2012
_chemical_formula_iupac 'C17 H15 N O2 S'
_chemical_formula_moiety 'C17 H15 N O2 S'
_chemical_formula_sum 'C17 H15 N O2 S'
_chemical_formula_weight 297.37
_chemical_name_systematic
;
3-Ethenyl-1-(4-methylphenylsulfonyl)-1<i>H</i>-indole
;
_space_group_IT_number 2
_symmetry_cell_setting triclinic
_symmetry_space_group_name_Hall '-P 1'
_symmetry_space_group_name_H-M 'P -1'
_atom_sites_solution_hydrogens geom
_atom_sites_solution_primary direct
_atom_sites_solution_secondary difmap
_audit_creation_method SHELXL-97
_cell_angle_alpha 83.687(3)
_cell_angle_beta 77.864(3)
_cell_angle_gamma 88.769(3)
_cell_formula_units_Z 4
_cell_length_a 9.8809(4)
_cell_length_b 10.0167(3)
_cell_length_c 15.5280(5)
_cell_measurement_reflns_used 5330
_cell_measurement_temperature 100(2)
_cell_measurement_theta_max 75.8
_cell_measurement_theta_min 2.9
_cell_volume 1493.41(9)
_computing_cell_refinement 'CrysAlis PRO (Agilent, 2010)'
_computing_data_collection 'CrysAlis PRO (Agilent, 2010)'
_computing_data_reduction 'CrysAlis PRO (Agilent, 2010)'
_computing_molecular_graphics
;
ORTEP-3 (Farrugia, 1997), <i>QMol</i> (Gans & Shalloway, 2001),
DIAMOND (Brandenburg, 2006) and <i>MarvinSketch</i> (ChemAxon,
2009)
;
_computing_publication_material 'publCIF (Westrip, 2010)'
_computing_structure_refinement 'SHELXL97 (Sheldrick, 2008)'
_computing_structure_solution 'SIR92 (Altomare <i>et al.</i>, 1999)'
_diffrn_ambient_temperature 100(2)
_diffrn_detector_area_resol_mean 10.4041
_diffrn_measured_fraction_theta_full 0.975
_diffrn_measured_fraction_theta_max 0.975
_diffrn_measurement_device_type 'Agilent SuperNova (Dual, Cu at zero) diffractometer with an Atlas detector'
_diffrn_measurement_method \w
_diffrn_radiation_monochromator graphite
_diffrn_radiation_source 'fine-focus sealed tube'
_diffrn_radiation_type CuK\a
_diffrn_radiation_wavelength 1.54184
_diffrn_reflns_av_R_equivalents 0.0193
_diffrn_reflns_av_sigmaI/netI 0.0253
_diffrn_reflns_limit_h_max 12
_diffrn_reflns_limit_h_min -12
_diffrn_reflns_limit_k_max 11
_diffrn_reflns_limit_k_min -12
_diffrn_reflns_limit_l_max 17
_diffrn_reflns_limit_l_min -19
_diffrn_reflns_number 11566
_diffrn_reflns_theta_full 76.00
_diffrn_reflns_theta_max 76.00
_diffrn_reflns_theta_min 2.93
_diffrn_standards_number 0
_exptl_absorpt_coefficient_mu 1.952
_exptl_absorpt_correction_T_max 0.6410
_exptl_absorpt_correction_T_min 0.5482
_exptl_absorpt_correction_type multi-scan
_exptl_absorpt_process_details '(CrysAlis PRO; Agilent, 2010)'
_exptl_crystal_colour colourless
_exptl_crystal_density_diffrn 1.323
_exptl_crystal_density_method 'not measured'
_exptl_crystal_description prism
_exptl_crystal_F_000 624
_exptl_crystal_size_max 0.35
_exptl_crystal_size_mid 0.30
_exptl_crystal_size_min 0.25
_refine_diff_density_max 0.935
_refine_diff_density_min -0.464
_refine_ls_extinction_method none
_refine_ls_goodness_of_fit_ref 1.019
_refine_ls_hydrogen_treatment constr
_refine_ls_matrix_type full
_refine_ls_number_parameters 381
_refine_ls_number_reflns 6103
_refine_ls_number_restraints 0
_refine_ls_restrained_S_all 1.019
_refine_ls_R_factor_all 0.0745
_refine_ls_R_factor_gt 0.0688
_refine_ls_shift/su_max 0.000
_refine_ls_shift/su_mean 0.000
_refine_ls_structure_factor_coef Fsqd
_refine_ls_weighting_details 'calc w=1/[\s^2^(Fo^2^)+(0.0942P)^2^+2.0717P] where P=(Fo^2^+2Fc^2^)/3'
_refine_ls_weighting_scheme calc
_refine_ls_wR_factor_gt 0.1788
_refine_ls_wR_factor_ref 0.1845
_reflns_number_gt 5505
_reflns_number_total 6103
_reflns_threshold_expression I>2\s(I)
_cod_data_source_file hg5227.cif
_cod_data_source_block I
_cod_database_code 2235074
_cod_database_fobs_code 2235074

loop_
_symmetry_equiv_pos_as_xyz
'x, y, z'
'-x, -y, -z'

loop_
_atom_site_type_symbol
_atom_site_label
_atom_site_fract_x
_atom_site_fract_y
_atom_site_fract_z
_atom_site_U_iso_or_equiv
_atom_site_adp_type
_atom_site_calc_flag
_atom_site_refinement_flags
_atom_site_occupancy
_atom_site_symmetry_multiplicity
S S1 0.71402(8) 0.06134(7) 0.57164(4) 0.0379(2) Uani d . 1 1
S S2 0.89812(7) 0.71152(6) 0.08641(4) 0.03595(19) Uani d . 1 1
O O1 0.8589(2) 0.0488(2) 0.56504(14) 0.0471(5) Uani d . 1 1
O O2 0.6524(3) 0.0203(2) 0.50369(14) 0.0542(6) Uani d . 1 1
O O3 0.9112(2) 0.8520(2) 0.08884(15) 0.0480(5) Uani d . 1 1
O O4 0.9752(2) 0.6483(2) 0.01369(14) 0.0483(5) Uani d . 1 1
N N1 0.6393(3) -0.0306(2) 0.66474(16) 0.0382(5) Uani d . 1 1
N N2 0.9472(3) 0.6333(3) 0.17477(16) 0.0404(5) Uani d . 1 1
C C1 0.6788(4) -0.0325(3) 0.74573(19) 0.0449(7) Uani d . 1 1
C C2 0.7995(4) 0.0015(3) 0.7654(2) 0.0493(7) Uani d . 1 1
H H2 0.8760 0.0333 0.7202 0.059 Uiso calc R 1 1
C C3 0.8076(4) -0.0119(4) 0.8550(2) 0.0553(8) Uani d . 1 1
H H3 0.8898 0.0140 0.8715 0.066 Uiso calc R 1 1
C C4 0.6984(4) -0.0617(3) 0.9187(2) 0.0544(9) Uani d . 1 1
H H4 0.7090 -0.0756 0.9784 0.065 Uiso calc R 1 1
C C5 0.5724(4) -0.0930(3) 0.8997(2) 0.0559(9) Uani d . 1 1
H H5 0.4975 -0.1239 0.9463 0.067 Uiso calc R 1 1
C C6 0.5557(4) -0.0792(3) 0.81181(19) 0.0420(7) Uani d . 1 1
C C7 0.4485(4) -0.0954(3) 0.7646(2) 0.0482(7) Uani d . 1 1
C C8 0.4978(4) -0.0643(3) 0.6777(2) 0.0464(7) Uani d . 1 1
H H8 0.4464 -0.0648 0.6325 0.056 Uiso calc R 1 1
C C9 0.3022(4) -0.1397(3) 0.7985(3) 0.0592(9) Uani d . 1 1
H H9 0.2490 -0.1537 0.7559 0.071 Uiso calc R 1 1
C C10 0.2413(5) -0.1609(4) 0.8818(3) 0.0692(11) Uani d . 1 1
H H10A 0.2909 -0.1481 0.9265 0.083 Uiso calc R 1 1
H H10B 0.1474 -0.1891 0.8979 0.083 Uiso calc R 1 1
C C11 0.6616(3) 0.2251(3) 0.59101(17) 0.0352(6) Uani d . 1 1
C C12 0.7527(3) 0.3103(3) 0.61593(18) 0.0406(6) Uani d . 1 1
H H12 0.8434 0.2813 0.6204 0.049 Uiso calc R 1 1
C C13 0.7080(4) 0.4379(3) 0.6340(2) 0.0471(7) Uani d . 1 1
H H13 0.7696 0.4979 0.6499 0.057 Uiso calc R 1 1
C C14 0.5751(4) 0.4798(3) 0.6294(2) 0.0472(7) Uani d . 1 1
C C15 0.4850(3) 0.3920(3) 0.6042(2) 0.0466(7) Uani d . 1 1
H H15 0.3938 0.4204 0.6006 0.056 Uiso calc R 1 1
C C16 0.5281(3) 0.2648(3) 0.58467(19) 0.0410(6) Uani d . 1 1
H H16 0.4676 0.2054 0.5672 0.049 Uiso calc R 1 1
C C17 0.5264(5) 0.6181(3) 0.6508(3) 0.0652(11) Uani d . 1 1
H H17A 0.5739 0.6469 0.6951 0.098 Uiso calc R 1 1
H H17B 0.4263 0.6161 0.6745 0.098 Uiso calc R 1 1
H H17C 0.5472 0.6811 0.5969 0.098 Uiso calc R 1 1
C C18 0.9102(3) 0.6694(3) 0.2611(2) 0.0421(6) Uani d . 1 1
C C19 0.8755(3) 0.7930(3) 0.2880(2) 0.0485(7) Uani d . 1 1
H H19 0.8698 0.8696 0.2470 0.058 Uiso calc R 1 1
C C20 0.8481(4) 0.8009(4) 0.3812(2) 0.0560(9) Uani d . 1 1
H H20 0.8223 0.8846 0.4033 0.067 Uiso calc R 1 1
C C21 0.8583(4) 0.6908(4) 0.4390(2) 0.0584(9) Uani d . 1 1
H H21 0.8402 0.6998 0.5007 0.070 Uiso calc R 1 1
C C22 0.8945(4) 0.5654(4) 0.4106(2) 0.0507(8) Uani d . 1 1
H H22 0.9018 0.4896 0.4519 0.061 Uiso calc R 1 1
C C23 0.9197(3) 0.5538(3) 0.32029(18) 0.0365(6) Uani d . 1 1
C C24 0.9604(3) 0.4422(3) 0.2660(2) 0.0427(7) Uani d . 1 1
C C25 0.9723(3) 0.4917(3) 0.18085(19) 0.0414(6) Uani d . 1 1
H H25 0.9943 0.4404 0.1318 0.050 Uiso calc R 1 1
C C26 0.9893(3) 0.3026(3) 0.2919(2) 0.0493(7) Uani d . 1 1
H H26 1.0293 0.2505 0.2455 0.059 Uiso calc R 1 1
C C27 0.9658(4) 0.2395(4) 0.3737(2) 0.0627(10) Uani d . 1 1
H H27A 0.9260 0.2868 0.4227 0.075 Uiso calc R 1 1
H H27B 0.9890 0.1473 0.3831 0.075 Uiso calc R 1 1
C C28 0.7235(3) 0.6688(3) 0.10340(16) 0.0350(6) Uani d . 1 1
C C29 0.6230(3) 0.7598(3) 0.13615(18) 0.0406(6) Uani d . 1 1
H H29 0.6483 0.8447 0.1498 0.049 Uiso calc R 1 1
C C30 0.4852(3) 0.7244(4) 0.14844(19) 0.0475(7) Uani d . 1 1
H H30 0.4156 0.7863 0.1703 0.057 Uiso calc R 1 1
C C31 0.4465(4) 0.5999(4) 0.1294(2) 0.0528(8) Uani d . 1 1
C C32 0.5503(4) 0.5089(4) 0.0993(2) 0.0510(8) Uani d . 1 1
H H32 0.5253 0.4224 0.0882 0.061 Uiso calc R 1 1
C C33 0.6889(3) 0.5426(3) 0.08540(19) 0.0428(7) Uani d . 1 1
H H33 0.7589 0.4807 0.0640 0.051 Uiso calc R 1 1
C C34 0.2970(4) 0.5637(6) 0.1404(3) 0.0743(12) Uani d . 1 1
H H34A 0.2841 0.4677 0.1603 0.111 Uiso calc R 1 1
H H34B 0.2686 0.5838 0.0836 0.111 Uiso calc R 1 1
H H34C 0.2404 0.6160 0.1845 0.111 Uiso calc R 1 1

loop_
_atom_site_aniso_label
_atom_site_aniso_U_11
_atom_site_aniso_U_22
_atom_site_aniso_U_33
_atom_site_aniso_U_12
_atom_site_aniso_U_13
_atom_site_aniso_U_23
S1 0.0481(4) 0.0398(4) 0.0250(3) 0.0088(3) -0.0040(3) -0.0082(2)
S2 0.0461(4) 0.0315(3) 0.0261(3) 0.0029(3) 0.0007(3) -0.0015(2)
O1 0.0473(12) 0.0503(12) 0.0362(11) 0.0102(9) 0.0053(9) -0.0015(9)
O2 0.0745(16) 0.0575(14) 0.0364(11) 0.0124(12) -0.0174(11) -0.0212(10)
O3 0.0620(14) 0.0317(10) 0.0446(12) -0.0025(9) 0.0007(10) -0.0017(8)
O4 0.0577(13) 0.0453(12) 0.0345(11) 0.0038(10) 0.0089(9) -0.0086(9)
N1 0.0436(13) 0.0332(11) 0.0343(12) 0.0008(9) 0.0005(10) -0.0058(9)
N2 0.0424(13) 0.0452(13) 0.0315(12) 0.0022(10) -0.0054(10) -0.0004(10)
C1 0.072(2) 0.0307(13) 0.0294(14) 0.0035(13) -0.0069(13) -0.0019(11)
C2 0.0564(19) 0.0441(16) 0.0438(17) 0.0082(14) -0.0053(14) -0.0005(13)
C3 0.067(2) 0.0507(19) 0.0508(19) 0.0103(16) -0.0198(17) -0.0053(15)
C4 0.081(3) 0.0498(18) 0.0329(15) 0.0047(17) -0.0178(16) 0.0056(13)
C5 0.080(3) 0.0447(17) 0.0365(16) 0.0042(16) -0.0017(16) 0.0019(13)
C6 0.0633(19) 0.0284(13) 0.0318(14) 0.0089(12) -0.0043(13) -0.0045(10)
C7 0.063(2) 0.0314(14) 0.0487(17) 0.0036(13) -0.0063(15) -0.0068(12)
C8 0.0548(18) 0.0334(14) 0.0509(18) 0.0014(13) -0.0091(14) -0.0075(12)
C9 0.055(2) 0.0377(16) 0.077(3) -0.0096(14) 0.0078(18) -0.0125(16)
C10 0.078(3) 0.054(2) 0.071(3) -0.0040(19) -0.003(2) -0.0106(19)
C11 0.0450(15) 0.0355(13) 0.0231(12) 0.0059(11) -0.0041(10) -0.0011(10)
C12 0.0457(16) 0.0435(15) 0.0306(13) 0.0015(12) -0.0054(11) -0.0006(11)
C13 0.064(2) 0.0373(15) 0.0389(15) -0.0025(14) -0.0102(14) -0.0016(12)
C14 0.068(2) 0.0361(15) 0.0346(15) 0.0087(14) -0.0058(14) -0.0015(11)
C15 0.0489(17) 0.0452(16) 0.0424(16) 0.0120(13) -0.0062(13) 0.0014(13)
C16 0.0464(16) 0.0416(15) 0.0338(14) 0.0045(12) -0.0078(12) -0.0009(11)
C17 0.097(3) 0.0376(17) 0.058(2) 0.0162(18) -0.011(2) -0.0059(15)
C18 0.0384(15) 0.0517(17) 0.0356(14) -0.0015(12) -0.0042(11) -0.0082(12)
C19 0.0467(17) 0.0479(17) 0.0505(18) -0.0021(13) -0.0081(14) -0.0068(14)
C20 0.0501(19) 0.059(2) 0.059(2) -0.0021(15) -0.0004(15) -0.0293(17)
C21 0.053(2) 0.087(3) 0.0372(17) -0.0017(18) -0.0054(14) -0.0227(17)
C22 0.0513(18) 0.064(2) 0.0368(16) -0.0004(15) -0.0078(13) -0.0070(14)
C23 0.0302(13) 0.0460(15) 0.0336(13) 0.0001(11) -0.0072(10) -0.0049(11)
C24 0.0399(15) 0.0474(17) 0.0406(15) 0.0024(12) -0.0079(12) -0.0049(12)
C25 0.0382(15) 0.0496(17) 0.0374(15) 0.0048(12) -0.0064(12) -0.0136(12)
C26 0.0469(17) 0.0443(17) 0.0538(18) 0.0081(13) -0.0037(14) -0.0069(14)
C27 0.075(3) 0.061(2) 0.0469(19) 0.0113(19) -0.0055(17) 0.0011(16)
C28 0.0449(15) 0.0355(13) 0.0229(11) 0.0054(11) -0.0057(10) 0.0003(10)
C29 0.0536(17) 0.0387(14) 0.0263(13) 0.0097(12) -0.0037(11) -0.0006(10)
C30 0.0484(17) 0.062(2) 0.0298(14) 0.0139(15) -0.0043(12) -0.0055(13)
C31 0.0482(18) 0.079(2) 0.0324(15) 0.0026(16) -0.0108(13) -0.0078(15)
C32 0.0564(19) 0.0563(19) 0.0450(17) -0.0009(15) -0.0182(15) -0.0112(14)
C33 0.0543(18) 0.0417(15) 0.0350(14) 0.0074(13) -0.0134(12) -0.0079(12)
C34 0.050(2) 0.121(4) 0.057(2) -0.003(2) -0.0131(17) -0.028(2)

loop_
_atom_type_symbol
_atom_type_description
_atom_type_scat_dispersion_real
_atom_type_scat_dispersion_imag
_atom_type_scat_source
C C 0.0181 0.0091 'International Tables Vol C Tables 4.2.6.8 and 6.1.1.4'
H H 0.0000 0.0000 'International Tables Vol C Tables 4.2.6.8 and 6.1.1.4'
N N 0.0311 0.0180 'International Tables Vol C Tables 4.2.6.8 and 6.1.1.4'
O O 0.0492 0.0322 'International Tables Vol C Tables 4.2.6.8 and 6.1.1.4'
S S 0.3331 0.5567 'International Tables Vol C Tables 4.2.6.8 and 6.1.1.4'

loop_
_geom_angle_atom_site_label_1
_geom_angle_atom_site_label_2
_geom_angle_atom_site_label_3
_geom_angle
O1 S1 O2 119.94(14)
O1 S1 N1 106.60(13)
O2 S1 N1 106.14(14)
O1 S1 C11 110.00(14)
O2 S1 C11 109.24(14)
N1 S1 C11 103.58(12)
O3 S2 O4 120.11(13)
O3 S2 N2 107.90(14)
O4 S2 N2 104.62(13)
O3 S2 C28 109.69(14)
O4 S2 C28 109.70(14)
N2 S2 C28 103.42(12)
C1 N1 C8 110.5(3)
C1 N1 S1 125.2(2)
C8 N1 S1 118.9(2)
C18 N2 C25 107.6(2)
C18 N2 S2 125.8(2)
C25 N2 S2 120.4(2)
C2 C1 N1 131.0(3)
C2 C1 C6 124.3(3)
N1 C1 C6 104.7(3)
C1 C2 C3 117.4(3)
C1 C2 H2 121.3
C3 C2 H2 121.3
C4 C3 C2 120.4(4)
C4 C3 H3 119.8
C2 C3 H3 119.8
C3 C4 C5 122.6(3)
C3 C4 H4 118.7
C5 C4 H4 118.7
C4 C5 C6 120.0(3)
C4 C5 H5 120.0
C6 C5 H5 120.0
C5 C6 C7 138.2(3)
C5 C6 C1 115.0(3)
C7 C6 C1 106.8(3)
C8 C7 C6 109.5(3)
C8 C7 C9 120.7(3)
C6 C7 C9 129.8(3)
C7 C8 N1 108.4(3)
C7 C8 H8 125.8
N1 C8 H8 125.8
C10 C9 C7 125.3(4)
C10 C9 H9 117.4
C7 C9 H9 117.4
C9 C10 H10A 120.0
C9 C10 H10B 120.0
H10A C10 H10B 120.0
C16 C11 C12 121.9(3)
C16 C11 S1 118.9(2)
C12 C11 S1 119.1(2)
C13 C12 C11 118.4(3)
C13 C12 H12 120.8
C11 C12 H12 120.8
C12 C13 C14 121.1(3)
C12 C13 H13 119.4
C14 C13 H13 119.4
C13 C14 C15 119.4(3)
C13 C14 C17 120.8(3)
C15 C14 C17 119.8(3)
C16 C15 C14 120.4(3)
C16 C15 H15 119.8
C14 C15 H15 119.8
C15 C16 C11 118.7(3)
C15 C16 H16 120.6
C11 C16 H16 120.6
C14 C17 H17A 109.5
C14 C17 H17B 109.5
H17A C17 H17B 109.5
C14 C17 H17C 109.5
H17A C17 H17C 109.5
H17B C17 H17C 109.5
C19 C18 N2 128.6(3)
C19 C18 C23 123.3(3)
N2 C18 C23 108.0(3)
C18 C19 C20 116.2(3)
C18 C19 H19 121.9
C20 C19 H19 121.9
C21 C20 C19 121.2(3)
C21 C20 H20 119.4
C19 C20 H20 119.4
C20 C21 C22 121.9(3)
C20 C21 H21 119.0
C22 C21 H21 119.0
C23 C22 C21 118.4(3)
C23 C22 H22 120.8
C21 C22 H22 120.8
C22 C23 C18 119.0(3)
C22 C23 C24 134.2(3)
C18 C23 C24 106.8(2)
C25 C24 C26 122.2(3)
C25 C24 C23 107.5(3)
C26 C24 C23 130.3(3)
C24 C25 N2 110.0(3)
C24 C25 H25 125.0
N2 C25 H25 125.0
C27 C26 C24 127.1(3)
C27 C26 H26 116.4
C24 C26 H26 116.4
C26 C27 H27A 120.0
C26 C27 H27B 120.0
H27A C27 H27B 120.0
C29 C28 C33 121.6(3)
C29 C28 S2 119.6(2)
C33 C28 S2 118.8(2)
C30 C29 C28 118.7(3)
C30 C29 H29 120.7
C28 C29 H29 120.7
C29 C30 C31 121.3(3)
C29 C30 H30 119.4
C31 C30 H30 119.4
C30 C31 C32 118.5(3)
C30 C31 C34 121.0(3)
C32 C31 C34 120.4(4)
C33 C32 C31 121.2(3)
C33 C32 H32 119.4
C31 C32 H32 119.4
C32 C33 C28 118.6(3)
C32 C33 H33 120.7
C28 C33 H33 120.7
C31 C34 H34A 109.5
C31 C34 H34B 109.5
H34A C34 H34B 109.5
C31 C34 H34C 109.5
H34A C34 H34C 109.5
H34B C34 H34C 109.5

loop_
_geom_bond_atom_site_label_1
_geom_bond_atom_site_label_2
_geom_bond_distance
S1 O1 1.418(2)
S1 O2 1.424(2)
S1 N1 1.664(2)
S1 C11 1.748(3)
S2 O3 1.421(2)
S2 O4 1.425(2)
S2 N2 1.661(2)
S2 C28 1.745(3)
N1 C1 1.391(4)
N1 C8 1.413(4)
N2 C18 1.398(4)
N2 C25 1.431(4)
C1 C2 1.351(5)
C1 C6 1.464(4)
C2 C3 1.403(5)
C2 H2 0.9500
C3 C4 1.363(5)
C3 H3 0.9500
C4 C5 1.388(6)
C4 H4 0.9500
C5 C6 1.401(4)
C5 H5 0.9500
C6 C7 1.431(5)
C7 C8 1.339(5)
C7 C9 1.490(5)
C8 H8 0.9500
C9 C10 1.304(6)
C9 H9 0.9500
C10 H10A 0.9500
C10 H10B 0.9500
C11 C16 1.390(4)
C11 C12 1.392(4)
C12 C13 1.382(4)
C12 H12 0.9500
C13 C14 1.384(5)
C13 H13 0.9500
C14 C15 1.406(5)
C14 C17 1.505(4)
C15 C16 1.381(4)
C15 H15 0.9500
C16 H16 0.9500
C17 H17A 0.9800
C17 H17B 0.9800
C17 H17C 0.9800
C18 C19 1.364(5)
C18 C23 1.412(4)
C19 C20 1.426(5)
C19 H19 0.9500
C20 C21 1.360(6)
C20 H20 0.9500
C21 C22 1.392(5)
C21 H21 0.9500
C22 C23 1.389(4)
C22 H22 0.9500
C23 C24 1.473(4)
C24 C25 1.341(4)
C24 C26 1.451(4)
C25 H25 0.9500
C26 C27 1.331(5)
C26 H26 0.9500
C27 H27A 0.9500
C27 H27B 0.9500
C28 C29 1.388(4)
C28 C33 1.390(4)
C29 C30 1.383(5)
C29 H29 0.9500
C30 C31 1.392(5)
C30 H30 0.9500
C31 C32 1.398(5)
C31 C34 1.499(5)
C32 C33 1.384(5)
C32 H32 0.9500
C33 H33 0.9500
C34 H34A 0.9800
C34 H34B 0.9800
C34 H34C 0.9800

loop_
_geom_hbond_atom_site_label_D
_geom_hbond_atom_site_label_H
_geom_hbond_atom_site_label_A
_geom_hbond_site_symmetry_A
_geom_hbond_distance_DH
_geom_hbond_distance_HA
_geom_hbond_distance_DA
_geom_hbond_angle_DHA
C8 H8 O2 2_656 0.95 2.50 3.433(4) 166
C20 H20 O2 1_565 0.95 2.52 3.373(5) 149
C25 H25 O4 2_765 0.95 2.48 3.406(4) 166
C30 H30 Cg1 2_666 0.95 2.77 3.617(4) 149
C34 H34C Cg2 1_455 0.98 2.95 3.525(4) 119
C12 H12 Cg3 1_455 0.95 2.87 3.739(3) 153
C15 H15 Cg3 1_455 0.95 2.86 3.638(3) 140

loop_
_geom_torsion_atom_site_label_1
_geom_torsion_atom_site_label_2
_geom_torsion_atom_site_label_3
_geom_torsion_atom_site_label_4
_geom_torsion
O1 S1 N1 C1 44.2(3)
O2 S1 N1 C1 173.1(2)
C11 S1 N1 C1 -71.9(3)
O1 S1 N1 C8 -164.4(2)
O2 S1 N1 C8 -35.4(2)
C11 S1 N1 C8 79.6(2)
O3 S2 N2 C18 44.1(3)
O4 S2 N2 C18 173.1(2)
C28 S2 N2 C18 -72.1(3)
O3 S2 N2 C25 -167.1(2)
O4 S2 N2 C25 -38.1(3)
C28 S2 N2 C25 76.7(2)
C8 N1 C1 C2 -174.9(3)
S1 N1 C1 C2 -21.4(5)
C8 N1 C1 C6 3.9(3)
S1 N1 C1 C6 157.4(2)
N1 C1 C2 C3 -179.9(3)
C6 C1 C2 C3 1.5(5)
C1 C2 C3 C4 2.1(5)
C2 C3 C4 C5 -4.3(5)
C3 C4 C5 C6 2.8(5)
C4 C5 C6 C7 -177.8(3)
C4 C5 C6 C1 0.7(4)
C2 C1 C6 C5 -2.9(4)
N1 C1 C6 C5 178.2(3)
C2 C1 C6 C7 176.1(3)
N1 C1 C6 C7 -2.8(3)
C5 C6 C7 C8 179.3(4)
C1 C6 C7 C8 0.7(3)
C5 C6 C7 C9 -1.0(6)
C1 C6 C7 C9 -179.6(3)
C6 C7 C8 N1 1.7(3)
C9 C7 C8 N1 -178.0(3)
C1 N1 C8 C7 -3.7(3)
S1 N1 C8 C7 -159.0(2)
C8 C7 C9 C10 -173.7(4)
C6 C7 C9 C10 6.6(6)
O1 S1 C11 C16 169.2(2)
O2 S1 C11 C16 35.6(3)
N1 S1 C11 C16 -77.2(2)
O1 S1 C11 C12 -13.5(3)
O2 S1 C11 C12 -147.1(2)
N1 S1 C11 C12 100.1(2)
C16 C11 C12 C13 -0.5(4)
S1 C11 C12 C13 -177.8(2)
C11 C12 C13 C14 1.3(4)
C12 C13 C14 C15 -1.3(5)
C12 C13 C14 C17 178.9(3)
C13 C14 C15 C16 0.4(5)
C17 C14 C15 C16 -179.8(3)
C14 C15 C16 C11 0.4(4)
C12 C11 C16 C15 -0.4(4)
S1 C11 C16 C15 176.9(2)
C25 N2 C18 C19 -179.2(3)
S2 N2 C18 C19 -27.2(5)
C25 N2 C18 C23 3.3(3)
S2 N2 C18 C23 155.4(2)
N2 C18 C19 C20 -177.3(3)
C23 C18 C19 C20 -0.1(5)
C18 C19 C20 C21 0.8(5)
C19 C20 C21 C22 -0.6(6)
C20 C21 C22 C23 -0.4(5)
C21 C22 C23 C18 1.1(5)
C21 C22 C23 C24 179.4(3)
C19 C18 C23 C22 -0.8(5)
N2 C18 C23 C22 176.8(3)
C19 C18 C23 C24 -179.5(3)
N2 C18 C23 C24 -1.9(3)
C22 C23 C24 C25 -178.7(3)
C18 C23 C24 C25 -0.3(3)
C22 C23 C24 C26 -0.7(6)
C18 C23 C24 C26 177.7(3)
C26 C24 C25 N2 -175.9(3)
C23 C24 C25 N2 2.4(3)
C18 N2 C25 C24 -3.6(3)
S2 N2 C25 C24 -157.5(2)
C25 C24 C26 C27 -171.7(4)
C23 C24 C26 C27 10.5(6)
O3 S2 C28 C29 -14.6(3)
O4 S2 C28 C29 -148.5(2)
N2 S2 C28 C29 100.3(2)
O3 S2 C28 C33 166.8(2)
O4 S2 C28 C33 32.8(3)
N2 S2 C28 C33 -78.4(2)
C33 C28 C29 C30 -1.9(4)
S2 C28 C29 C30 179.5(2)
C28 C29 C30 C31 0.6(4)
C29 C30 C31 C32 1.5(5)
C29 C30 C31 C34 -178.2(3)
C30 C31 C32 C33 -2.3(5)
C34 C31 C32 C33 177.4(3)
C31 C32 C33 C28 1.0(5)
C29 C28 C33 C32 1.1(4)
S2 C28 C33 C32 179.8(2)

loop_
_cod_related_entry_id
_cod_related_entry_database
_cod_related_entry_code
1 ChemSpider 8884479
